data_4024451
loop_
_publ_author_name
'Oleg N. Chupakhin'
'Irina A. Utepova'
'Mikhail V. Varaksin'
'Evgeny V. Tretyakov'
'Galina V. Romanenko'
'Dmitry V. Stass'
'Victor I. Ovcharenko'

_publ_section_title
;
SNH Approach in the Synthesis of Nitronyl Nitroxides
;
_journal_name_full 'Journal of Organic Chemistry'
_journal_page_first 2870
_journal_page_last 2872
_journal_paper_doi 10.1021/jo900085s
_journal_volume 74
_journal_year 2009
_chemical_formula_sum 'C11 H15 N4 O3'
_chemical_formula_weight 251.27
_chemical_name_systematic
; 
 4,4,5,5-Tetramethyl-2-(6-(pyridin-2-yl)-1-oxidopyridin-2-yl)-
 4,5-dihydro-1H-imidazole 3-Oxide 1-Oxyl  
;
_space_group_IT_number 61
_symmetry_cell_setting orthorhombic
_symmetry_space_group_name_Hall '-P 2ac 2ab'
_symmetry_space_group_name_H-M 'P b c a'
_atom_sites_solution_hydrogens geom
_atom_sites_solution_primary direct
_atom_sites_solution_secondary difmap
_audit_creation_method SHELXL-97
_cell_angle_alpha 90.00
_cell_angle_beta 90.00
_cell_angle_gamma 90.00
_cell_formula_units_Z 8
_cell_length_a 10.644(2)
_cell_length_b 14.876(3)
_cell_length_c 15.388(3)
_cell_measurement_temperature 293(2)
_cell_volume 2436.7(8)
_computing_cell_refinement 'Bruker XSCANS'
_computing_data_collection 'Bruker XSCANS'
_computing_data_reduction 'Bruker SHELXTL'
_computing_molecular_graphics 'Bruker SHELXTL'
_computing_publication_material 'Bruker SHELXTL'
_computing_structure_refinement 'SHELXL-97 (Sheldrick, 1997)'
_computing_structure_solution 'SHELXS-97 (Sheldrick, 1990)'
_diffrn_ambient_temperature 293(2)
_diffrn_measured_fraction_theta_full 0.987
_diffrn_measured_fraction_theta_max 0.987
_diffrn_measurement_device_type 'Bruker P4'
_diffrn_measurement_method '\w scans'
_diffrn_radiation_monochromator graphite
_diffrn_radiation_source 'fine-focus sealed tube'
_diffrn_radiation_type MoK\a
_diffrn_radiation_wavelength 0.71073
_diffrn_reflns_av_R_equivalents 0.1188
_diffrn_reflns_av_sigmaI/netI 0.0627
_diffrn_reflns_limit_h_max 13
_diffrn_reflns_limit_h_min -13
_diffrn_reflns_limit_k_max 18
_diffrn_reflns_limit_k_min -18
_diffrn_reflns_limit_l_max 19
_diffrn_reflns_limit_l_min -19
_diffrn_reflns_number 20629
_diffrn_reflns_theta_full 26.52
_diffrn_reflns_theta_max 26.52
_diffrn_reflns_theta_min 2.70
_exptl_absorpt_coefficient_mu 0.102
_exptl_absorpt_correction_type none
_exptl_crystal_density_diffrn 1.370
_exptl_crystal_density_method 'not measured'
_exptl_crystal_F_000 1064
_refine_diff_density_max 0.392
_refine_diff_density_min -0.342
_refine_diff_density_rms 0.054
_refine_ls_extinction_method none
_refine_ls_goodness_of_fit_ref 1.024
_refine_ls_hydrogen_treatment constr
_refine_ls_matrix_type full
_refine_ls_number_parameters 178
_refine_ls_number_reflns 2491
_refine_ls_number_restraints 0
_refine_ls_restrained_S_all 1.024
_refine_ls_R_factor_all 0.1024
_refine_ls_R_factor_gt 0.0668
_refine_ls_shift/su_max 0.000
_refine_ls_shift/su_mean 0.000
_refine_ls_structure_factor_coef Fsqd
_refine_ls_weighting_details 'calc w=1/[\s^2^(Fo^2^)+(0.1304P)^2^+0.0000P] where P=(Fo^2^+2Fc^2^)/3'
_refine_ls_weighting_scheme calc
_refine_ls_wR_factor_gt 0.1989
_refine_ls_wR_factor_ref 0.2185
_reflns_number_gt 1566
_reflns_number_total 2491
_reflns_threshold_expression >2sigma(I)
_cod_data_source_file jo900085s_si_005.cif
_cod_data_source_block zzzs
_cod_depositor_comments
;
The following automatic conversions were performed:
'_symmetry_cell_setting' value 'Orthorhombic' changed to 'orthorhombic'
according to '/home/saulius/struct/CIF-dictionaries/cif_core.dic'
dictionary named 'cif_core.dic' version 2.4.1 from 2010-06-29.

Automatic conversion script
Id: cif_fix_enum 1527 2010-12-29 10:47:43Z saulius 
;
_cod_original_sg_symbol_H-M Pbca
_cod_database_code 4024451

loop_
_symmetry_equiv_pos_as_xyz
'x, y, z'
'-x+1/2, -y, z+1/2'
'-x, y+1/2, -z+1/2'
'x+1/2, -y+1/2, -z'
'-x, -y, -z'
'x-1/2, y, -z-1/2'
'x, -y-1/2, z-1/2'
'-x-1/2, y-1/2, z'

loop_
_atom_site_label
_atom_site_type_symbol
_atom_site_fract_x
_atom_site_fract_y
_atom_site_fract_z
_atom_site_U_iso_or_equiv
_atom_site_adp_type
_atom_site_occupancy
_atom_site_symmetry_multiplicity
_atom_site_calc_flag
_atom_site_refinement_flags
_atom_site_disorder_assembly
_atom_site_disorder_group
N1 N 0.3019(2) -0.01759(15) 0.75751(14) 0.0581(7) Uani 1 1 d . . .
O1 O 0.3413(3) -0.05049(16) 0.82825(14) 0.1033(10) Uani 1 1 d . . .
C1 C 0.2912(2) -0.07270(18) 0.67672(17) 0.0515(7) Uani 1 1 d . . .
N2 N 0.2296(2) 0.07972(13) 0.66463(13) 0.0462(6) Uani 1 1 d . . .
O2 O 0.1844(3) 0.15249(13) 0.63402(14) 0.0811(8) Uani 1 1 d . . .
C2 C 0.1917(4) -0.1443(3) 0.6938(3) 0.0877(12) Uani 1 1 d . . .
H2A H 0.2225 -0.1862 0.7363 0.123(16) Uiso 1 1 calc R . .
H2B H 0.1735 -0.1757 0.6407 0.104(13) Uiso 1 1 calc R . .
H2C H 0.1165 -0.1163 0.7150 0.138(18) Uiso 1 1 calc R . .
N3 N 0.1283(2) 0.15646(15) 0.83753(15) 0.0544(6) Uani 1 1 d . . .
O3 O 0.03344(18) 0.12178(18) 0.79887(15) 0.0826(8) Uani 1 1 d . . .
C3 C 0.4149(3) -0.1176(3) 0.6588(3) 0.0844(11) Uani 1 1 d . . .
H3A H 0.4325 -0.1604 0.7038 0.117(15) Uiso 1 1 calc R . .
H3B H 0.4802 -0.0731 0.6573 0.068(9) Uiso 1 1 calc R . .
H3C H 0.4110 -0.1478 0.6037 0.136(17) Uiso 1 1 calc R . .
N4 N 0.3343(3) 0.22620(17) 0.92612(16) 0.0702(7) Uani 1 1 d . . .
C4 C 0.2498(2) -0.00120(17) 0.60856(16) 0.0479(7) Uani 1 1 d . . .
C5 C 0.3511(4) 0.0227(3) 0.5431(3) 0.0932(13) Uani 1 1 d . . .
H5A H 0.3194 0.0669 0.5033 0.138(17) Uiso 1 1 calc R . .
H5B H 0.3751 -0.0302 0.5115 0.140(18) Uiso 1 1 calc R . .
H5C H 0.4229 0.0464 0.5730 0.135(19) Uiso 1 1 calc R . .
C6 C 0.1283(3) -0.0198(3) 0.5615(3) 0.0876(12) Uani 1 1 d . . .
H6A H 0.1115 0.0281 0.5213 0.16(2) Uiso 1 1 calc R . .
H6B H 0.0610 -0.0237 0.6028 0.067(9) Uiso 1 1 calc R . .
H6C H 0.1350 -0.0755 0.5304 0.118(15) Uiso 1 1 calc R . .
C7 C 0.2600(2) 0.06597(16) 0.74669(15) 0.0402(6) Uani 1 1 d . . .
C8 C 0.2476(2) 0.13237(15) 0.81595(14) 0.0413(6) Uani 1 1 d . . .
C9 C 0.1134(3) 0.2172(2) 0.9025(2) 0.0671(8) Uani 1 1 d . . .
H9A H 0.0335 0.2362 0.9185 0.091(11) Uiso 1 1 calc R . .
C10 C 0.2165(4) 0.2499(2) 0.94416(19) 0.0680(9) Uani 1 1 d . . .
H10A H 0.2038 0.2917 0.9883 0.067(8) Uiso 1 1 calc R . .
C11 C 0.3465(3) 0.16824(17) 0.86154(18) 0.0541(7) Uani 1 1 d . . .
H11A H 0.4272 0.1506 0.8460 0.080(10) Uiso 1 1 calc R . .

loop_
_atom_site_aniso_label
_atom_site_aniso_U_11
_atom_site_aniso_U_22
_atom_site_aniso_U_33
_atom_site_aniso_U_23
_atom_site_aniso_U_13
_atom_site_aniso_U_12
N1 0.0943(17) 0.0451(12) 0.0350(13) -0.0021(9) -0.0141(11) 0.0133(11)
O1 0.194(3) 0.0694(15) 0.0468(15) 0.0023(11) -0.0348(15) 0.0410(17)
C1 0.0659(16) 0.0453(14) 0.0431(16) -0.0102(11) -0.0031(12) 0.0048(12)
N2 0.0697(13) 0.0410(11) 0.0279(11) 0.0020(8) -0.0022(9) 0.0071(10)
O2 0.145(2) 0.0555(12) 0.0432(13) 0.0085(9) -0.0125(12) 0.0263(13)
C2 0.102(3) 0.070(2) 0.091(3) 0.007(2) 0.003(2) -0.020(2)
N3 0.0661(14) 0.0582(14) 0.0390(13) -0.0061(10) 0.0013(10) 0.0048(11)
O3 0.0563(12) 0.120(2) 0.0710(16) -0.0276(14) 0.0001(10) -0.0020(12)
C3 0.075(2) 0.094(3) 0.084(3) -0.012(2) -0.0141(17) 0.031(2)
N4 0.109(2) 0.0578(14) 0.0439(15) -0.0157(12) -0.0075(13) -0.0098(15)
C4 0.0590(15) 0.0540(15) 0.0307(13) -0.0107(11) -0.0014(11) 0.0073(12)
C5 0.114(3) 0.109(3) 0.057(2) 0.012(2) 0.037(2) 0.030(3)
C6 0.085(2) 0.098(3) 0.080(3) -0.019(2) -0.034(2) 0.003(2)
C7 0.0523(12) 0.0384(12) 0.0298(13) -0.0003(9) 0.0001(9) -0.0006(10)
C8 0.0602(14) 0.0362(12) 0.0277(13) 0.0010(9) 0.0009(10) 0.0021(11)
C9 0.092(2) 0.0612(17) 0.0487(17) -0.0077(15) 0.0112(16) 0.0230(17)
C10 0.116(3) 0.0491(16) 0.0391(16) -0.0094(13) 0.0028(17) 0.0063(17)
C11 0.0699(17) 0.0530(16) 0.0395(15) -0.0037(12) -0.0045(12) -0.0034(13)

loop_
_atom_type_symbol
_atom_type_description
_atom_type_scat_dispersion_real
_atom_type_scat_dispersion_imag
_atom_type_scat_source
C C 0.0033 0.0016 'International Tables Vol C Tables 4.2.6.8 and 6.1.1.4'
H H 0.0000 0.0000 'International Tables Vol C Tables 4.2.6.8 and 6.1.1.4'
N N 0.0061 0.0033 'International Tables Vol C Tables 4.2.6.8 and 6.1.1.4'
O O 0.0106 0.0060 'International Tables Vol C Tables 4.2.6.8 and 6.1.1.4'

loop_
_geom_angle_atom_site_label_1
_geom_angle_atom_site_label_2
_geom_angle_atom_site_label_3
_geom_angle
_geom_angle_site_symmetry_1
_geom_angle_site_symmetry_3
_geom_angle_publ_flag
O1 N1 C7 125.5(2) . . ?
O1 N1 C1 122.0(2) . . ?
C7 N1 C1 112.50(19) . . ?
N1 C1 C3 109.3(2) . . ?
N1 C1 C2 107.1(3) . . ?
C3 C1 C2 109.3(3) . . ?
N1 C1 C4 102.0(2) . . ?
C3 C1 C4 115.3(3) . . ?
C2 C1 C4 113.4(3) . . ?
O2 N2 C7 125.3(2) . . ?
O2 N2 C4 121.6(2) . . ?
C7 N2 C4 113.1(2) . . ?
O3 N3 C9 121.2(2) . . ?
O3 N3 C8 121.1(2) . . ?
C9 N3 C8 117.7(2) . . ?
C11 N4 C10 114.9(3) . . ?
N2 C4 C6 107.5(2) . . ?
N2 C4 C5 107.2(3) . . ?
C6 C4 C5 109.5(3) . . ?
N2 C4 C1 101.6(2) . . ?
C6 C4 C1 116.1(3) . . ?
C5 C4 C1 114.0(2) . . ?
N2 C7 N1 110.3(2) . . ?
N2 C7 C8 124.9(2) . . ?
N1 C7 C8 124.8(2) . . ?
N3 C8 C11 119.2(2) . . ?
N3 C8 C7 116.1(2) . . ?
C11 C8 C7 124.6(2) . . ?
N3 C9 C10 119.4(3) . . ?
N4 C10 C9 124.5(3) . . ?
N4 C11 C8 124.3(3) . . ?

loop_
_geom_bond_atom_site_label_1
_geom_bond_atom_site_label_2
_geom_bond_distance
_geom_bond_site_symmetry_2
_geom_bond_publ_flag
N1 O1 1.265(3) . ?
N1 C7 1.331(3) . ?
N1 C1 1.494(3) . ?
C1 C3 1.502(4) . ?
C1 C2 1.525(4) . ?
C1 C4 1.557(4) . ?
N2 O2 1.275(3) . ?
N2 C7 1.319(3) . ?
N2 C4 1.497(3) . ?
N3 O3 1.280(3) . ?
N3 C9 1.357(4) . ?
N3 C8 1.361(3) . ?
N4 C11 1.322(4) . ?
N4 C10 1.332(4) . ?
C4 C6 1.508(4) . ?
C4 C5 1.518(4) . ?
C7 C8 1.459(3) . ?
C8 C11 1.373(4) . ?
C9 C10 1.361(4) . ?
